data_1100278
loop_
_publ_author_name
'Antel, Jochen'
'Harms, Klaus'
'Jones, Peter G.'
'Mews, R\"udiger'
'Sheldrick, George M.'
'Waterfeld, Alfred'

_publ_section_title
;
 Kristallstruktur von 2,4,4-Trifluor-1,3-dithietan-2-ylium-hexafluoroarsenat
;
_journal_coden_ASTM CHBEAM
_journal_issue 12
_journal_name_full 'Chemische Berichte'
_journal_page_first 5006
_journal_page_last 5008
_journal_paper_doi 10.1002/cber.19851181231
_journal_volume 118
_journal_year 1985
_chemical_formula_sum 'C2 As F9 S2'
_space_group_IT_number 59
_symmetry_cell_setting orthorhombic
_symmetry_space_group_name_Hall '-P 2ab 2a'
_symmetry_space_group_name_H-M 'P m m n :2'
_cell_angle_alpha 90
_cell_angle_beta 90
_cell_angle_gamma 90
_cell_formula_units_Z 2
_cell_length_a 7.649(1)
_cell_length_b 8.317(1)
_cell_length_c 6.903(1)
_cod_original_sg_symbol_H-M 'P m m n'
_cod_original_formula_sum 'C2 As1 F9 S2'
_cod_database_code 1100278

loop_
_symmetry_equiv_pos_site_id
_symmetry_equiv_pos_as_xyz
1 x,y,z
2 1/2-x,y,z
3 x,1/2-y,z
4 1/2-x,1/2-y,z
5 -x,-y,-z
6 -1/2+x,-y,-z
7 -x,-1/2+y,-z
8 -1/2+x,-1/2+y,-z

loop_
_atom_site_label
_atom_site_type_symbol
_atom_site_fract_x
_atom_site_fract_y
_atom_site_fract_z
As1 As 0.75000 0.25000 0.6564(1)
S1 S 0.4281(3) 0.25000 0.1513(2)
C1 C 0.25000 0.25000 0.2940(15)
C2 C 0.25000 0.25000 -0.0297(13)
S1A S 0.0719(3) 0.25000 0.1513(2)

loop_
_atom_type_symbol
_atom_type_radius_bond
C 0.68
As 1.21
F 0.64
S 1.02
